data_7011786
loop_
_publ_author_name
'Cole, Marcus L.'
'Junk, Peter C.'
'Louis, Lance M.'

_publ_section_title
;
 Synthesis and structural characterisation of some novel lithium and
 sodium N,N???-di(para-tolyl)formamidinate complexes
;
_journal_issue 20
_journal_name_full 'Journal of the Chemical Society, Dalton Transactions'
_journal_page_first 3906
_journal_paper_doi 10.1039/b204047f
_journal_year 2002
_chemical_formula_sum 'C57 H75 Li3 N6 O6'
_chemical_formula_weight 961.05
_space_group_IT_number 15
_symmetry_cell_setting monoclinic
_symmetry_space_group_name_Hall '-C 2yc'
_symmetry_space_group_name_H-M 'C 1 2/c 1'
_atom_sites_solution_hydrogens geom
_atom_sites_solution_primary direct
_atom_sites_solution_secondary difmap
_audit_creation_method SHELXL-97
_cell_angle_alpha 90.00
_cell_angle_beta 116.898(2)
_cell_angle_gamma 90.00
_cell_formula_units_Z 12
_cell_length_a 36.186(4)
_cell_length_b 20.907(2)
_cell_length_c 26.677(3)
_cell_measurement_temperature 296(2)
_cell_volume 17999(3)
_computing_cell_refinement 'SAINT (Bruker, 1998)'
_computing_data_collection 'SMART (Bruker, 1998)'
_computing_data_reduction 'SAINT (Bruker, 1998)'
_computing_molecular_graphics 'X-Seed (Barbour, 1999)'
_computing_publication_material 'CIFTAB (Sheldrick, 1997)'
_computing_structure_refinement 'SHELXL-97 (Sheldrick, 1997)'
_computing_structure_solution 'SHELXS-97 (Sheldrick, 1990)'
_diffrn_ambient_temperature 296(2)
_diffrn_measured_fraction_theta_full 0.987
_diffrn_measured_fraction_theta_max 0.987
_diffrn_measurement_device_type 'Bruker SMART 1000 CCD diffractometer'
_diffrn_measurement_method 'omega scans'
_diffrn_radiation_monochromator graphite
_diffrn_radiation_source 'fine-focus sealed tube'
_diffrn_radiation_type MoK\a
_diffrn_radiation_wavelength 0.71073
_diffrn_reflns_av_R_equivalents 0.1440
_diffrn_reflns_av_sigmaI/netI 0.1513
_diffrn_reflns_limit_h_max 40
_diffrn_reflns_limit_h_min -37
_diffrn_reflns_limit_k_max 23
_diffrn_reflns_limit_k_min -21
_diffrn_reflns_limit_l_max 25
_diffrn_reflns_limit_l_min -29
_diffrn_reflns_number 40820
_diffrn_reflns_theta_full 23.38
_diffrn_reflns_theta_max 23.38
_diffrn_reflns_theta_min 1.16
_diffrn_standards_decay_% 0.0
_exptl_absorpt_coefficient_mu 0.068
_exptl_absorpt_correction_T_max 0.9812
_exptl_absorpt_correction_T_min 0.9667
_exptl_absorpt_correction_type multi-scan
_exptl_absorpt_process_details SADABS
_exptl_crystal_density_diffrn 1.064
_exptl_crystal_density_method 'not measured'
_exptl_crystal_F_000 6192
_exptl_crystal_size_max 0.50
_exptl_crystal_size_mid 0.30
_exptl_crystal_size_min 0.28
_refine_diff_density_max 0.211
_refine_diff_density_min -0.176
_refine_diff_density_rms 0.045
_refine_ls_extinction_coef 0.00000(4)
_refine_ls_extinction_expression Fc^*^=kFc[1+0.001xFc^2^\l^3^/sin(2\q)]^-1/4^
_refine_ls_extinction_method SHELXL
_refine_ls_goodness_of_fit_ref 0.878
_refine_ls_hydrogen_treatment mixed
_refine_ls_matrix_type full
_refine_ls_number_parameters 993
_refine_ls_number_reflns 12940
_refine_ls_number_restraints 0
_refine_ls_restrained_S_all 0.878
_refine_ls_R_factor_all 0.2742
_refine_ls_R_factor_gt 0.0873
_refine_ls_shift/su_max 0.061
_refine_ls_shift/su_mean 0.003
_refine_ls_structure_factor_coef Fsqd
_refine_ls_weighting_details 'calc w=1/[\s^2^(Fo^2^)+(0.1323P)^2^+0.0000P] where P=(Fo^2^+2Fc^2^)/3'
_refine_ls_weighting_scheme calc
_refine_ls_wR_factor_gt 0.2094
_refine_ls_wR_factor_ref 0.3152
_reflns_number_gt 3342
_reflns_number_total 12940
_reflns_threshold_expression >2sigma(I)
_cod_data_source_file b204047f.txt
_cod_data_source_block compound3.CIF
_cod_original_cell_volume 17999(4)
_cod_original_sg_symbol_H-M C2/c
_cod_database_code 7011786

loop_
_symmetry_equiv_pos_as_xyz
'x, y, z'
'-x, y, -z+1/2'
'x+1/2, y+1/2, z'
'-x+1/2, y+1/2, -z+1/2'
'-x, -y, -z'
'x, -y, z-1/2'
'-x+1/2, -y+1/2, -z'
'x+1/2, -y+1/2, z-1/2'

loop_
_atom_site_label
_atom_site_type_symbol
_atom_site_fract_x
_atom_site_fract_y
_atom_site_fract_z
_atom_site_U_iso_or_equiv
_atom_site_adp_type
_atom_site_occupancy
_atom_site_symmetry_multiplicity
_atom_site_calc_flag
_atom_site_refinement_flags
_atom_site_disorder_assembly
_atom_site_disorder_group
O1 O 0.3495(2) 0.8693(3) 0.1937(3) 0.144(2) Uani 1 1 d . . .
N1 N 0.10527(17) 0.7045(3) 0.2110(3) 0.0930(18) Uani 1 1 d . . .
C1 C 0.0727(2) 0.6779(4) 0.1634(4) 0.100(2) Uani 1 1 d . . .
Li1 Li 0.1872(3) 0.7503(5) 0.3140(4) 0.085(3) Uani 1 1 d . . .
O2 O 0.39320(16) 0.8864(3) 0.3054(3) 0.144(2) Uani 1 1 d . . .
N2 N 0.13414(16) 0.7175(2) 0.3075(3) 0.0868(16) Uani 1 1 d . . .
C2 C 0.0627(3) 0.7076(4) 0.1113(6) 0.124(3) Uani 1 1 d . . .
H2 H 0.0764 0.7447 0.1100 0.149 Uiso 1 1 calc R . .
Li2 Li 0.1522(3) 0.7500(5) 0.2061(4) 0.089(3) Uani 1 1 d . . .
O3 O 0.34743(18) 1.0052(3) 0.2284(3) 0.150(2) Uani 1 1 d . . .
N3 N 0.15567(18) 0.8459(2) 0.2126(3) 0.0914(17) Uani 1 1 d . . .
C3 C 0.0329(4) 0.6819(6) 0.0629(5) 0.143(3) Uani 1 1 d . . .
H3 H 0.0272 0.7024 0.0292 0.172 Uiso 1 1 calc R . .
Li3 Li 0.0175(3) 0.2497(5) 0.3046(4) 0.085(3) Uani 1 1 d . . .
O4 O 0.32706(16) 0.9795(3) 0.3133(3) 0.1369(19) Uani 1 1 d . . .
N4 N 0.19608(18) 0.8438(3) 0.3089(3) 0.0875(17) Uani 1 1 d . . .
C4 C 0.0111(3) 0.6286(7) 0.0608(6) 0.149(4) Uani 1 1 d . . .
Li4 Li 0.3326(3) 0.9174(4) 0.2511(4) 0.080(3) Uani 1 1 d . . .
O5 O 0.26721(15) 0.9260(3) 0.1874(3) 0.1344(19) Uani 1 1 d . . .
N5 N 0.20059(17) 0.7001(2) 0.2119(3) 0.0934(18) Uani 1 1 d . . .
C5 C 0.0200(3) 0.6009(5) 0.1124(6) 0.147(4) Uani 1 1 d . . .
H5 H 0.0052 0.5650 0.1136 0.176 Uiso 1 1 calc R . .
Li5 Li 0.0000 0.9149(6) 0.2500 0.073(4) Uani 1 2 d S . .
O6 O 0.3065(2) 0.8410(3) 0.2714(3) 0.143(2) Uani 1 1 d . . .
N6 N 0.22856(17) 0.6884(2) 0.3090(3) 0.0893(17) Uani 1 1 d . . .
C6 C 0.0502(3) 0.6257(4) 0.1616(4) 0.119(3) Uani 1 1 d . . .
H6 H 0.0553 0.6055 0.1952 0.143 Uiso 1 1 calc R . .
O7 O -0.0037(2) 0.8439(3) 0.1860(3) 0.1316(19) Uani 1 1 d . . .
N7 N 0.03126(17) 0.2036(2) 0.2003(4) 0.0956(19) Uani 1 1 d . . .
C7 C -0.0208(3) 0.5989(6) 0.0067(4) 0.230(6) Uani 1 1 d . . .
H7A H -0.0474 0.5990 0.0067 0.345 Uiso 1 1 calc R . .
H7B H -0.0129 0.5557 0.0040 0.345 Uiso 1 1 calc R . .
H7C H -0.0224 0.6232 -0.0247 0.345 Uiso 1 1 calc R . .
O8 O 0.06196(16) 0.9033(3) 0.2713(3) 0.140(2) Uani 1 1 d . . .
N8 N 0.06355(17) 0.2013(2) 0.2981(4) 0.0944(18) Uani 1 1 d . . .
C8 C 0.1296(2) 0.7109(3) 0.3572(4) 0.083(2) Uani 1 1 d . . .
O9 O -0.01290(16) 0.9936(3) 0.1940(3) 0.140(2) Uani 1 1 d . . .
N9 N 0.01695(16) 0.3449(3) 0.2994(3) 0.0937(18) Uani 1 1 d . . .
C9 C 0.1037(2) 0.6662(3) 0.3661(4) 0.099(2) Uani 1 1 d . . .
H9 H 0.0880 0.6379 0.3374 0.119 Uiso 1 1 calc R . .
C10 C 0.1012(2) 0.6633(4) 0.4165(5) 0.115(3) Uani 1 1 d . . .
H10 H 0.0833 0.6340 0.4205 0.138 Uiso 1 1 calc R . .
C11 C 0.1244(3) 0.7029(5) 0.4606(4) 0.114(3) Uani 1 1 d . . .
C12 C 0.1502(3) 0.7451(4) 0.4528(4) 0.119(3) Uani 1 1 d . . .
H12 H 0.1668 0.7720 0.4822 0.143 Uiso 1 1 calc R . .
C13 C 0.1524(2) 0.7491(4) 0.4021(4) 0.104(2) Uani 1 1 d . . .
H13 H 0.1701 0.7791 0.3987 0.125 Uiso 1 1 calc R . .
C14 C 0.1226(3) 0.6988(4) 0.5155(4) 0.164(3) Uani 1 1 d . . .
H14A H 0.1291 0.6560 0.5299 0.246 Uiso 1 1 calc R . .
H14B H 0.0952 0.7097 0.5099 0.246 Uiso 1 1 calc R . .
H14C H 0.1422 0.7280 0.5419 0.246 Uiso 1 1 calc R . .
C15 C 0.1038(2) 0.6994(3) 0.2600(4) 0.088(2) Uani 1 1 d . . .
H15 H 0.0801 0.6822 0.2602 0.106 Uiso 1 1 calc R . .
C16 C 0.1347(2) 0.8835(4) 0.1635(4) 0.094(2) Uani 1 1 d . . .
C17 C 0.1182(3) 0.9431(4) 0.1615(4) 0.128(3) Uani 1 1 d . . .
H17 H 0.1216 0.9622 0.1948 0.153 Uiso 1 1 calc R . .
C18 C 0.0963(3) 0.9761(4) 0.1105(6) 0.146(4) Uani 1 1 d . . .
H18 H 0.0871 1.0174 0.1111 0.175 Uiso 1 1 calc R . .
C19 C 0.0883(3) 0.9490(7) 0.0603(6) 0.150(4) Uani 1 1 d . . .
C20 C 0.1065(3) 0.8908(6) 0.0633(5) 0.142(3) Uani 1 1 d . . .
H20 H 0.1037 0.8723 0.0301 0.171 Uiso 1 1 calc R . .
C21 C 0.1284(2) 0.8584(4) 0.1124(5) 0.121(3) Uani 1 1 d . . .
H21 H 0.1394 0.8184 0.1114 0.145 Uiso 1 1 calc R . .
C22 C 0.0627(3) 0.9853(5) 0.0072(4) 0.229(6) Uani 1 1 d . . .
H22A H 0.0707 0.9733 -0.0212 0.344 Uiso 1 1 calc R . .
H22B H 0.0670 1.0304 0.0144 0.344 Uiso 1 1 calc R . .
H22C H 0.0339 0.9755 -0.0055 0.344 Uiso 1 1 calc R . .
C23 C 0.2194(2) 0.8798(4) 0.3569(4) 0.086(2) Uani 1 1 d . . .
C24 C 0.2134(2) 0.9437(4) 0.3659(4) 0.102(2) Uani 1 1 d . . .
H24 H 0.1918 0.9665 0.3379 0.123 Uiso 1 1 calc R . .
C25 C 0.2391(3) 0.9742(4) 0.4163(5) 0.117(3) Uani 1 1 d . . .
H25 H 0.2356 1.0178 0.4198 0.141 Uiso 1 1 calc R . .
C26 C 0.2690(3) 0.9428(5) 0.4600(4) 0.115(3) Uani 1 1 d . . .
C27 C 0.2742(2) 0.8784(5) 0.4525(4) 0.120(3) Uani 1 1 d . . .
H27 H 0.2946 0.8552 0.4817 0.144 Uiso 1 1 calc R . .
C28 C 0.2498(3) 0.8484(4) 0.4024(5) 0.107(2) Uani 1 1 d . . .
H28 H 0.2539 0.8050 0.3990 0.128 Uiso 1 1 calc R . .
C29 C 0.2954(3) 0.9748(4) 0.5165(4) 0.168(4) Uani 1 1 d . . .
H29A H 0.3020 1.0177 0.5103 0.252 Uiso 1 1 calc R . .
H29B H 0.3206 0.9510 0.5365 0.252 Uiso 1 1 calc R . .
H29C H 0.2804 0.9760 0.5383 0.252 Uiso 1 1 calc R . .
C30 C 0.1780(2) 0.8746(4) 0.2611(4) 0.092(2) Uani 1 1 d . . .
H30 H 0.1809 0.9188 0.2613 0.111 Uiso 1 1 calc R . .
C31 C 0.2060(3) 0.6889(3) 0.1627(4) 0.092(2) Uani 1 1 d . . .
C32 C 0.2437(3) 0.6818(3) 0.1626(4) 0.116(3) Uani 1 1 d . . .
H32 H 0.2680 0.6826 0.1962 0.139 Uiso 1 1 calc R . .
C33 C 0.2453(4) 0.6731(4) 0.1107(6) 0.145(3) Uani 1 1 d . . .
H33 H 0.2710 0.6677 0.1112 0.174 Uiso 1 1 calc R . .
C34 C 0.2110(5) 0.6726(4) 0.0613(5) 0.145(4) Uani 1 1 d . . .
C35 C 0.1734(4) 0.6772(4) 0.0624(5) 0.142(3) Uani 1 1 d . . .
H35 H 0.1491 0.6753 0.0288 0.171 Uiso 1 1 calc R . .
C36 C 0.1710(3) 0.6847(4) 0.1121(6) 0.125(3) Uani 1 1 d . . .
H36 H 0.1451 0.6869 0.1115 0.150 Uiso 1 1 calc R . .
C37 C 0.2144(4) 0.6660(5) 0.0072(4) 0.216(5) Uani 1 1 d . . .
H37A H 0.2128 0.7075 -0.0090 0.323 Uiso 1 1 calc R . .
H37B H 0.1921 0.6398 -0.0186 0.323 Uiso 1 1 calc R . .
H37C H 0.2404 0.6464 0.0147 0.323 Uiso 1 1 calc R . .
C38 C 0.2592(2) 0.6589(3) 0.3569(4) 0.0803(19) Uani 1 1 d . . .
C39 C 0.2980(3) 0.6397(3) 0.3666(4) 0.098(2) Uani 1 1 d . . .
H39 H 0.3059 0.6458 0.3384 0.118 Uiso 1 1 calc R . .
C40 C 0.3256(3) 0.6119(4) 0.4157(5) 0.113(2) Uani 1 1 d . . .
H40 H 0.3507 0.5973 0.4185 0.136 Uiso 1 1 calc R . .
C41 C 0.3174(3) 0.6048(4) 0.4617(4) 0.112(3) Uani 1 1 d . . .
C42 C 0.2796(4) 0.6251(4) 0.4534(4) 0.121(3) Uani 1 1 d . . .
H42 H 0.2725 0.6205 0.4827 0.145 Uiso 1 1 calc R . .
C43 C 0.2510(3) 0.6522(4) 0.4042(5) 0.110(2) Uani 1 1 d . . .
H43 H 0.2259 0.6664 0.4017 0.132 Uiso 1 1 calc R . .
C44 C 0.3480(3) 0.5778(4) 0.5164(4) 0.158(3) Uani 1 1 d . . .
H44A H 0.3709 0.6067 0.5339 0.237 Uiso 1 1 calc R . .
H44B H 0.3577 0.5373 0.5102 0.237 Uiso 1 1 calc R . .
H44C H 0.3350 0.5720 0.5405 0.237 Uiso 1 1 calc R . .
C45 C 0.2286(2) 0.6762(3) 0.2600(4) 0.092(2) Uani 1 1 d . . .
H45 H 0.2492 0.6498 0.2596 0.110 Uiso 1 1 calc R . .
C46 C 0.0348(3) 0.1928(3) 0.1498(4) 0.090(2) Uani 1 1 d . . .
C47 C 0.0721(2) 0.1933(4) 0.1483(4) 0.114(2) Uani 1 1 d . . .
H47 H 0.0965 0.1995 0.1811 0.137 Uiso 1 1 calc R . .
C48 C 0.0729(3) 0.1844(4) 0.0966(5) 0.130(3) Uani 1 1 d . . .
H48 H 0.0982 0.1848 0.0956 0.156 Uiso 1 1 calc R . .
C49 C 0.0382(4) 0.1754(4) 0.0487(4) 0.122(3) Uani 1 1 d . . .
C50 C 0.0015(4) 0.1738(4) 0.0500(4) 0.137(3) Uani 1 1 d . . .
H50 H -0.0227 0.1677 0.0169 0.164 Uiso 1 1 calc R . .
C51 C -0.0004(3) 0.1812(4) 0.1010(5) 0.124(3) Uani 1 1 d . . .
H51 H -0.0258 0.1782 0.1018 0.148 Uiso 1 1 calc R . .
C52 C 0.0378(3) 0.1684(5) -0.0082(4) 0.183(4) Uani 1 1 d . . .
H52A H 0.0259 0.2060 -0.0304 0.274 Uiso 1 1 calc R . .
H52B H 0.0217 0.1316 -0.0273 0.274 Uiso 1 1 calc R . .
H52C H 0.0657 0.1633 -0.0030 0.274 Uiso 1 1 calc R . .
C53 C 0.0957(2) 0.1762(4) 0.3482(4) 0.092(2) Uani 1 1 d . . .
C54 C 0.1160(3) 0.1194(4) 0.3525(4) 0.114(2) Uani 1 1 d . . .
H54 H 0.1093 0.0956 0.3201 0.136 Uiso 1 1 calc R . .
C55 C 0.1459(3) 0.0963(4) 0.4034(5) 0.130(3) Uani 1 1 d . . .
H55 H 0.1586 0.0573 0.4044 0.156 Uiso 1 1 calc R . .
C56 C 0.1572(3) 0.1298(6) 0.4518(5) 0.125(3) Uani 1 1 d . . .
C57 C 0.1376(3) 0.1870(6) 0.4477(5) 0.131(3) Uani 1 1 d . . .
H57 H 0.1449 0.2111 0.4801 0.158 Uiso 1 1 calc R . .
C58 C 0.1076(3) 0.2102(4) 0.3974(5) 0.124(3) Uani 1 1 d . . .
H58 H 0.0951 0.2494 0.3965 0.148 Uiso 1 1 calc R . .
C59 C 0.1892(3) 0.1048(5) 0.5088(4) 0.180(4) Uani 1 1 d . . .
H59A H 0.2109 0.1359 0.5261 0.270 Uiso 1 1 calc R . .
H59B H 0.2008 0.0655 0.5036 0.270 Uiso 1 1 calc R . .
H59C H 0.1761 0.0974 0.5326 0.270 Uiso 1 1 calc R . .
C60 C 0.0624(2) 0.1872(3) 0.2487(4) 0.088(2) Uani 1 1 d . . .
H60 H 0.0845 0.1648 0.2483 0.106 Uiso 1 1 calc R . .
C61 C 0.0381(2) 0.3812(4) 0.3485(4) 0.091(2) Uani 1 1 d . . .
C62 C 0.0403(2) 0.3582(4) 0.3989(5) 0.121(3) Uani 1 1 d . . .
H62 H 0.0265 0.3206 0.3985 0.145 Uiso 1 1 calc R . .
C63 C 0.0620(3) 0.3893(6) 0.4485(5) 0.135(3) Uani 1 1 d . . .
H63 H 0.0623 0.3724 0.4809 0.162 Uiso 1 1 calc R . .
C64 C 0.0836(3) 0.4452(5) 0.4524(5) 0.122(3) Uani 1 1 d . . .
C65 C 0.0804(3) 0.4693(4) 0.4042(5) 0.133(3) Uani 1 1 d . . .
H65 H 0.0928 0.5085 0.4050 0.160 Uiso 1 1 calc R . .
C66 C 0.0594(3) 0.4379(4) 0.3527(4) 0.121(3) Uani 1 1 d . . .
H66 H 0.0596 0.4553 0.3207 0.145 Uiso 1 1 calc R . .
C67 C 0.1072(3) 0.4774(4) 0.5083(4) 0.178(4) Uani 1 1 d . . .
H67A H 0.1350 0.4612 0.5262 0.268 Uiso 1 1 calc R . .
H67B H 0.0939 0.4690 0.5316 0.268 Uiso 1 1 calc R . .
H67C H 0.1078 0.5227 0.5028 0.268 Uiso 1 1 calc R . .
C68 C 0.0000 0.3750(5) 0.2500 0.090(3) Uani 1 2 d S . .
H68 H 0.0000 0.4195 0.2500 0.108 Uiso 1 2 calc SR . .
C69 C 0.3852(4) 0.8338(5) 0.2226(5) 0.184(5) Uani 1 1 d . . .
H69A H 0.3991 0.8284 0.1993 0.220 Uiso 1 1 calc R . .
H69B H 0.3778 0.7917 0.2306 0.220 Uiso 1 1 calc R . .
C70 C 0.4144(3) 0.8656(6) 0.2773(6) 0.192(6) Uani 1 1 d . . .
H70A H 0.4356 0.8354 0.3005 0.230 Uiso 1 1 calc R . .
H70B H 0.4279 0.9016 0.2695 0.230 Uiso 1 1 calc R . .
C71 C 0.3257(4) 0.8464(7) 0.1398(5) 0.296(9) Uani 1 1 d . . .
H71C H 0.3414 0.8486 0.1189 0.444 Uiso 1 1 calc R . .
H71A H 0.3012 0.8720 0.1215 0.444 Uiso 1 1 calc R . .
H71B H 0.3181 0.8028 0.1415 0.444 Uiso 1 1 calc R . .
C72 C 0.4192(3) 0.9093(7) 0.3599(5) 0.278(8) Uani 1 1 d . . .
H72A H 0.4337 0.8741 0.3838 0.418 Uiso 1 1 calc R . .
H72B H 0.4028 0.9305 0.3748 0.418 Uiso 1 1 calc R . .
H72C H 0.4389 0.9389 0.3582 0.418 Uiso 1 1 calc R . .
C73 C 0.3426(3) 1.0558(6) 0.2604(6) 0.198(6) Uani 1 1 d . . .
H73A H 0.3661 1.0844 0.2714 0.238 Uiso 1 1 calc R . .
H73B H 0.3180 1.0798 0.2362 0.238 Uiso 1 1 calc R . .
C74 C 0.3392(5) 1.0386(6) 0.3094(6) 0.256(8) Uani 1 1 d . . .
H74A H 0.3660 1.0455 0.3414 0.308 Uiso 1 1 calc R . .
H74B H 0.3200 1.0681 0.3133 0.308 Uiso 1 1 calc R . .
C75 C 0.3550(3) 1.0240(5) 0.1857(5) 0.220(6) Uani 1 1 d . . .
H75A H 0.3338 1.0534 0.1622 0.330 Uiso 1 1 calc R . .
H75B H 0.3550 0.9874 0.1640 0.330 Uiso 1 1 calc R . .
H75C H 0.3815 1.0447 0.2005 0.330 Uiso 1 1 calc R . .
C76 C 0.3068(4) 0.9701(6) 0.3453(5) 0.244(6) Uani 1 1 d . . .
H76C H 0.3181 0.9982 0.3772 0.366 Uiso 1 1 calc R . .
H76B H 0.3103 0.9265 0.3579 0.366 Uiso 1 1 calc R . .
H76A H 0.2779 0.9791 0.3232 0.366 Uiso 1 1 calc R . .
C77 C 0.2449(4) 0.8789(9) 0.1923(6) 0.288(10) Uani 1 1 d . . .
H77A H 0.2357 0.8525 0.1589 0.345 Uiso 1 1 calc R . .
H77B H 0.2203 0.8974 0.1923 0.345 Uiso 1 1 calc R . .
C78 C 0.2633(5) 0.8382(5) 0.2396(7) 0.208(7) Uani 1 1 d . . .
H78A H 0.2510 0.8477 0.2644 0.250 Uiso 1 1 calc R . .
H78B H 0.2559 0.7945 0.2267 0.250 Uiso 1 1 calc R . .
C79 C 0.2453(3) 0.9767(5) 0.1534(4) 0.243(6) Uani 1 1 d . . .
H79A H 0.2243 0.9604 0.1184 0.364 Uiso 1 1 calc R . .
H79B H 0.2639 1.0036 0.1462 0.364 Uiso 1 1 calc R . .
H79C H 0.2326 1.0011 0.1718 0.364 Uiso 1 1 calc R . .
C80 C 0.3220(3) 0.7989(5) 0.3139(5) 0.220(6) Uani 1 1 d . . .
H80A H 0.3079 0.8033 0.3367 0.329 Uiso 1 1 calc R . .
H80C H 0.3510 0.8070 0.3363 0.329 Uiso 1 1 calc R . .
H80B H 0.3182 0.7562 0.2990 0.329 Uiso 1 1 calc R . .
C81 C 0.0320(4) 0.8299(8) 0.1926(6) 0.253(8) Uani 1 1 d . . .
H81A H 0.0327 0.8405 0.1577 0.303 Uiso 1 1 calc R . .
H81B H 0.0343 0.7838 0.1963 0.303 Uiso 1 1 calc R . .
C82 C 0.0672(4) 0.8545(5) 0.2348(7) 0.202(6) Uani 1 1 d . . .
H82A H 0.0835 0.8732 0.2181 0.243 Uiso 1 1 calc R . .
H82B H 0.0832 0.8193 0.2584 0.243 Uiso 1 1 calc R . .
C83 C -0.0351(4) 0.8025(6) 0.1540(4) 0.246(7) Uani 1 1 d . . .
H83A H -0.0340 0.7941 0.1193 0.368 Uiso 1 1 calc R . .
H83B H -0.0613 0.8214 0.1461 0.368 Uiso 1 1 calc R . .
H83C H -0.0318 0.7632 0.1741 0.368 Uiso 1 1 calc R . .
C84 C 0.0958(3) 0.9268(5) 0.3120(4) 0.216(6) Uani 1 1 d . . .
H84A H 0.1137 0.8923 0.3330 0.323 Uiso 1 1 calc R . .
H84B H 0.0888 0.9522 0.3365 0.323 Uiso 1 1 calc R . .
H84C H 0.1098 0.9530 0.2964 0.323 Uiso 1 1 calc R . .
C85 C 0.0018(4) 1.0500(4) 0.2230(4) 0.186(6) Uani 1 1 d . . .
H85A H -0.0138 1.0856 0.1998 0.223 Uiso 1 1 calc R . .
H85B H 0.0306 1.0555 0.2313 0.223 Uiso 1 1 calc R . .
C86 C -0.0158(4) 0.9953(6) 0.1401(5) 0.276(8) Uani 1 1 d . . .
H86A H -0.0343 1.0290 0.1189 0.413 Uiso 1 1 calc R . .
H86B H -0.0262 0.9551 0.1217 0.413 Uiso 1 1 calc R . .
H86C H 0.0112 1.0031 0.1426 0.413 Uiso 1 1 calc R . .

loop_
_atom_site_aniso_label
_atom_site_aniso_U_11
_atom_site_aniso_U_22
_atom_site_aniso_U_33
_atom_site_aniso_U_23
_atom_site_aniso_U_13
_atom_site_aniso_U_12
O1 0.186(5) 0.150(5) 0.126(5) 0.006(4) 0.096(4) 0.059(4)
N1 0.094(4) 0.079(4) 0.122(6) 0.009(4) 0.063(4) -0.002(3)
C1 0.085(5) 0.091(6) 0.134(9) -0.004(6) 0.057(6) 0.000(5)
Li1 0.100(7) 0.072(6) 0.091(8) 0.001(6) 0.050(6) -0.006(5)
O2 0.119(4) 0.185(5) 0.139(6) 0.010(4) 0.069(4) 0.031(4)
N2 0.094(4) 0.077(4) 0.099(5) -0.006(4) 0.051(4) -0.001(3)
C2 0.155(8) 0.111(6) 0.132(9) 0.003(8) 0.088(7) 0.019(6)
Li2 0.103(7) 0.088(7) 0.074(7) -0.003(7) 0.039(6) -0.012(6)
O3 0.194(5) 0.091(4) 0.211(7) 0.037(4) 0.132(5) 0.018(4)
N3 0.107(4) 0.068(4) 0.115(5) 0.004(4) 0.065(4) 0.005(3)
C3 0.156(9) 0.176(11) 0.116(10) -0.014(9) 0.077(8) 0.029(8)
Li3 0.097(7) 0.075(6) 0.087(8) 0.012(6) 0.044(6) -0.004(6)
O4 0.180(5) 0.108(4) 0.169(6) -0.039(4) 0.120(4) -0.028(3)
N4 0.095(4) 0.076(4) 0.106(5) 0.017(4) 0.058(4) 0.009(3)
C4 0.125(8) 0.193(13) 0.137(11) -0.036(11) 0.068(9) 0.005(8)
Li4 0.104(7) 0.064(6) 0.091(8) 0.013(6) 0.061(6) 0.009(5)
O5 0.103(4) 0.113(4) 0.164(5) 0.003(4) 0.040(4) -0.003(3)
N5 0.093(4) 0.077(4) 0.117(6) -0.001(4) 0.054(4) 0.005(3)
C5 0.116(7) 0.157(9) 0.175(11) -0.036(10) 0.072(8) -0.035(6)
Li5 0.083(8) 0.067(8) 0.074(10) 0.000 0.042(7) 0.000
O6 0.159(5) 0.121(4) 0.191(7) 0.024(4) 0.116(5) -0.008(4)
N6 0.108(4) 0.064(3) 0.122(6) -0.012(4) 0.075(4) -0.005(3)
C6 0.104(6) 0.116(6) 0.140(9) -0.012(6) 0.058(6) -0.023(5)
O7 0.142(5) 0.128(4) 0.159(5) -0.039(4) 0.099(4) -0.012(4)
N7 0.087(4) 0.078(4) 0.125(6) 0.011(4) 0.051(4) 0.004(3)
C7 0.154(8) 0.337(16) 0.167(10) -0.083(11) 0.044(7) -0.028(9)
O8 0.103(4) 0.136(4) 0.187(6) 0.006(4) 0.069(4) 0.013(3)
N8 0.103(4) 0.068(3) 0.136(6) -0.007(4) 0.074(4) -0.003(3)
C8 0.080(5) 0.067(4) 0.103(7) -0.001(5) 0.042(5) 0.010(4)
O9 0.188(5) 0.102(4) 0.117(5) 0.019(4) 0.058(4) -0.019(3)
N9 0.101(4) 0.064(4) 0.132(6) 0.017(4) 0.066(4) 0.003(3)
C9 0.103(5) 0.085(5) 0.119(8) -0.009(5) 0.059(5) -0.006(4)
C10 0.145(7) 0.096(6) 0.124(8) 0.004(6) 0.079(7) -0.002(5)
C11 0.127(7) 0.104(6) 0.123(9) -0.002(7) 0.067(6) 0.016(5)
C12 0.126(6) 0.105(6) 0.118(9) -0.026(6) 0.048(6) -0.001(6)
C13 0.108(5) 0.090(5) 0.116(7) -0.009(6) 0.052(5) -0.003(5)
C14 0.223(9) 0.174(8) 0.131(8) -0.026(7) 0.111(7) 0.000(7)
C15 0.094(5) 0.062(4) 0.118(7) 0.009(5) 0.056(5) 0.002(4)
C16 0.105(5) 0.090(6) 0.106(8) -0.011(6) 0.063(5) -0.014(5)
C17 0.161(7) 0.083(6) 0.157(10) 0.004(6) 0.088(7) 0.001(5)
C18 0.158(8) 0.105(7) 0.160(10) 0.043(9) 0.058(8) 0.005(6)
C19 0.165(9) 0.148(10) 0.124(11) 0.008(10) 0.053(8) -0.039(8)
C20 0.154(9) 0.154(10) 0.127(10) -0.016(9) 0.072(8) -0.044(8)
C21 0.124(6) 0.119(7) 0.118(8) -0.018(8) 0.053(6) -0.019(5)
C22 0.255(12) 0.233(12) 0.146(10) 0.079(9) 0.044(8) -0.031(10)
C23 0.088(5) 0.073(5) 0.116(7) 0.011(5) 0.062(5) 0.005(4)
C24 0.111(6) 0.099(6) 0.115(7) 0.008(5) 0.068(5) 0.017(5)
C25 0.128(7) 0.093(6) 0.146(9) -0.008(7) 0.076(6) 0.003(6)
C26 0.125(7) 0.114(7) 0.126(9) -0.005(7) 0.075(6) -0.001(6)
C27 0.114(6) 0.133(9) 0.123(9) 0.029(7) 0.061(6) 0.013(6)
C28 0.122(6) 0.085(5) 0.139(8) 0.020(7) 0.082(6) 0.014(6)
C29 0.175(8) 0.183(9) 0.138(9) -0.033(8) 0.063(6) -0.026(7)
C30 0.096(5) 0.074(5) 0.120(7) -0.017(6) 0.061(5) -0.009(4)
C31 0.097(6) 0.078(5) 0.107(7) 0.002(5) 0.052(6) 0.002(4)
C32 0.126(7) 0.114(6) 0.120(8) -0.006(5) 0.067(6) 0.002(5)
C33 0.211(11) 0.134(7) 0.136(9) 0.004(8) 0.120(9) 0.030(7)
C34 0.247(14) 0.107(6) 0.100(9) 0.011(7) 0.094(10) 0.031(9)
C35 0.200(11) 0.114(7) 0.119(10) 0.016(7) 0.076(9) 0.007(7)
C36 0.125(7) 0.101(6) 0.154(9) 0.023(7) 0.067(8) 0.011(5)
C37 0.380(15) 0.195(10) 0.123(9) 0.015(8) 0.159(10) 0.071(10)
C38 0.093(6) 0.063(4) 0.093(6) -0.006(4) 0.049(5) -0.001(4)
C39 0.104(6) 0.086(5) 0.120(7) 0.006(5) 0.065(5) 0.002(4)
C40 0.122(6) 0.101(6) 0.123(8) -0.005(6) 0.062(7) 0.007(5)
C41 0.130(8) 0.094(6) 0.119(9) -0.009(6) 0.063(7) -0.006(5)
C42 0.159(9) 0.103(6) 0.122(9) -0.003(6) 0.082(7) -0.013(6)
C43 0.133(7) 0.084(5) 0.145(9) -0.021(6) 0.090(7) -0.013(5)
C44 0.182(8) 0.160(8) 0.132(8) 0.034(7) 0.070(7) 0.005(7)
C45 0.090(5) 0.068(4) 0.130(8) -0.012(5) 0.061(5) 0.001(4)
C46 0.093(6) 0.077(4) 0.118(8) -0.003(5) 0.062(6) 0.008(4)
C47 0.107(6) 0.134(6) 0.107(8) -0.007(6) 0.053(5) -0.003(5)
C48 0.124(7) 0.155(8) 0.125(8) -0.009(7) 0.070(7) 0.011(6)
C49 0.128(8) 0.126(7) 0.103(8) -0.005(6) 0.045(7) 0.012(6)
C50 0.143(9) 0.124(7) 0.110(9) -0.002(7) 0.029(7) 0.000(6)
C51 0.091(6) 0.104(6) 0.157(9) 0.007(7) 0.040(7) -0.008(4)
C52 0.254(11) 0.172(9) 0.123(8) -0.007(7) 0.086(8) 0.037(8)
C53 0.109(6) 0.086(6) 0.109(8) -0.005(6) 0.072(5) -0.003(5)
C54 0.138(6) 0.103(6) 0.110(8) -0.008(5) 0.064(6) 0.020(5)
C55 0.140(7) 0.143(8) 0.115(8) 0.016(8) 0.064(6) 0.042(6)
C56 0.136(7) 0.145(9) 0.105(9) -0.004(7) 0.065(7) 0.004(7)
C57 0.149(8) 0.139(9) 0.131(10) -0.040(8) 0.085(7) -0.035(7)
C58 0.152(8) 0.111(7) 0.138(9) -0.005(8) 0.092(7) 0.000(6)
C59 0.153(7) 0.244(11) 0.132(8) 0.008(8) 0.053(6) 0.007(8)
C60 0.105(6) 0.069(4) 0.124(7) -0.019(5) 0.080(5) -0.009(4)
C61 0.103(5) 0.069(5) 0.114(8) 0.007(5) 0.061(5) 0.006(4)
C62 0.138(7) 0.116(7) 0.128(8) 0.043(8) 0.079(6) 0.013(5)
C63 0.160(8) 0.154(10) 0.114(9) 0.031(8) 0.082(7) 0.032(7)
C64 0.157(7) 0.111(7) 0.107(9) -0.003(7) 0.069(7) 0.006(6)
C65 0.183(8) 0.107(6) 0.102(8) -0.010(7) 0.059(7) -0.015(6)
C66 0.153(7) 0.099(6) 0.124(8) 0.008(6) 0.075(6) -0.010(5)
C67 0.257(10) 0.166(9) 0.119(8) -0.022(7) 0.091(7) 0.013(8)
C68 0.104(7) 0.062(6) 0.134(11) 0.000 0.080(7) 0.000
C69 0.256(14) 0.162(10) 0.193(13) 0.053(10) 0.155(11) 0.099(10)
C70 0.155(10) 0.233(14) 0.241(15) 0.087(12) 0.136(11) 0.081(9)
C71 0.365(17) 0.36(2) 0.138(11) -0.124(13) 0.096(11) 0.038(14)
C72 0.197(10) 0.38(2) 0.164(11) -0.089(12) -0.001(9) 0.018(11)
C73 0.184(9) 0.106(8) 0.35(2) 0.042(11) 0.155(11) 0.014(7)
C74 0.50(2) 0.097(9) 0.227(16) -0.042(9) 0.208(15) -0.030(11)
C75 0.288(12) 0.235(13) 0.196(11) 0.123(10) 0.162(10) 0.006(9)
C76 0.332(14) 0.298(16) 0.219(13) -0.098(11) 0.227(12) -0.090(12)
C77 0.147(11) 0.35(2) 0.305(19) 0.077(15) 0.050(11) -0.117(13)
C78 0.219(15) 0.131(9) 0.36(2) -0.030(11) 0.210(16) -0.046(9)
C79 0.204(10) 0.188(10) 0.214(12) 0.040(9) -0.012(8) 0.046(9)
C80 0.318(14) 0.180(10) 0.216(13) 0.123(9) 0.169(11) 0.063(10)
C81 0.149(11) 0.322(19) 0.286(17) -0.113(13) 0.098(11) 0.023(12)
C82 0.177(11) 0.149(9) 0.37(2) -0.002(11) 0.208(13) 0.020(8)
C83 0.309(14) 0.259(13) 0.193(12) -0.140(10) 0.135(10) -0.152(12)
C84 0.088(6) 0.230(11) 0.236(12) 0.014(9) -0.008(7) -0.034(7)
C85 0.190(7) 0.101(5) 0.196(15) 0.022(6) 0.024(11) -0.047(7)
C86 0.49(2) 0.241(14) 0.123(10) 0.060(10) 0.168(12) 0.018(14)

loop_
_atom_type_symbol
_atom_type_description
_atom_type_scat_dispersion_real
_atom_type_scat_dispersion_imag
_atom_type_scat_source
C C 0.0033 0.0016 'International Tables Vol C Tables 4.2.6.8 and 6.1.1.4'
H H 0.0000 0.0000 'International Tables Vol C Tables 4.2.6.8 and 6.1.1.4'
Li Li -0.0003 0.0001 'International Tables Vol C Tables 4.2.6.8 and 6.1.1.4'
N N 0.0061 0.0033 'International Tables Vol C Tables 4.2.6.8 and 6.1.1.4'
O O 0.0106 0.0060 'International Tables Vol C Tables 4.2.6.8 and 6.1.1.4'

loop_
_geom_angle_atom_site_label_1
_geom_angle_atom_site_label_2
_geom_angle_atom_site_label_3
_geom_angle
_geom_angle_site_symmetry_1
_geom_angle_site_symmetry_3
_geom_angle_publ_flag
C69 O1 C71 112.3(8) . . ?
C69 O1 Li4 110.5(6) . . ?
C71 O1 Li4 131.4(7) . . ?
C15 N1 C1 117.6(7) . . ?
C15 N1 Li2 120.9(6) . . ?
C1 N1 Li2 121.5(7) . . ?
C6 C1 N1 127.0(10) . . ?
C6 C1 C2 116.0(9) . . ?
N1 C1 C2 117.0(9) . . ?
N2 Li1 N4 120.9(5) . . ?
N2 Li1 N6 119.4(5) . . ?
N4 Li1 N6 118.4(5) . . ?
N2 Li1 Li2 86.2(5) . . ?
N4 Li1 Li2 86.5(5) . . ?
N6 Li1 Li2 85.9(5) . . ?
C70 O2 C72 113.4(9) . . ?
C70 O2 Li4 112.8(7) . . ?
C72 O2 Li4 127.2(7) . . ?
C15 N2 C8 118.6(7) . . ?
C15 N2 Li1 123.1(7) . . ?
C8 N2 Li1 118.3(6) . . ?
C3 C2 C1 120.0(10) . . ?
N5 Li2 N1 119.4(6) . . ?
N5 Li2 N3 120.0(5) . . ?
N1 Li2 N3 119.3(6) . . ?
N5 Li2 Li1 86.7(5) . . ?
N1 Li2 Li1 86.0(5) . . ?
N3 Li2 Li1 85.5(5) . . ?
C75 O3 C73 114.8(8) . . ?
C75 O3 Li4 133.1(8) . . ?
C73 O3 Li4 111.4(7) . . ?
C30 N3 C16 119.2(7) . . ?
C30 N3 Li2 121.7(6) . . ?
C16 N3 Li2 119.1(6) . . ?
C4 C3 C2 124.1(12) . . ?
N7 Li3 N9 120.3(5) 2 . ?
N7 Li3 N8 120.0(5) 2 . ?
N9 Li3 N8 118.4(5) . . ?
N7 Li3 Li3 87.6(5) 2 2 ?
N9 Li3 Li3 86.4(4) . 2 ?
N8 Li3 Li3 84.6(5) . 2 ?
C74 O4 C76 118.2(9) . . ?
C74 O4 Li4 110.2(7) . . ?
C76 O4 Li4 130.3(6) . . ?
C30 N4 C23 117.3(6) . . ?
C30 N4 Li1 121.6(6) . . ?
C23 N4 Li1 121.0(6) . . ?
C3 C4 C5 115.7(12) . . ?
C3 C4 C7 123.9(15) . . ?
C5 C4 C7 120.5(15) . . ?
O6 Li4 O3 167.5(5) . . ?
O6 Li4 O2 92.2(4) . . ?
O3 Li4 O2 98.4(4) . . ?
O6 Li4 O1 97.9(5) . . ?
O3 Li4 O1 90.7(5) . . ?
O2 Li4 O1 78.6(4) . . ?
O6 Li4 O4 93.0(5) . . ?
O3 Li4 O4 79.7(4) . . ?
O2 Li4 O4 94.9(5) . . ?
O1 Li4 O4 167.5(5) . . ?
O6 Li4 O5 78.8(4) . . ?
O3 Li4 O5 91.8(4) . . ?
O2 Li4 O5 166.4(6) . . ?
O1 Li4 O5 92.4(5) . . ?
O4 Li4 O5 95.8(4) . . ?
C77 O5 C79 116.2(9) . . ?
C77 O5 Li4 110.8(8) . . ?
C79 O5 Li4 131.4(6) . . ?
C45 N5 C31 117.7(7) . . ?
C45 N5 Li2 122.6(7) . . ?
C31 N5 Li2 119.8(6) . . ?
C6 C5 C4 121.1(11) . . ?
O8 Li5 O8 166.6(8) 2 . ?
O8 Li5 O9 98.6(3) 2 2 ?
O8 Li5 O9 91.8(3) . 2 ?
O8 Li5 O9 91.8(3) 2 . ?
O8 Li5 O9 98.6(3) . . ?
O9 Li5 O9 78.7(6) 2 . ?
O8 Li5 O7 91.7(4) 2 . ?
O8 Li5 O7 79.3(3) . . ?
O9 Li5 O7 167.1(4) 2 . ?
O9 Li5 O7 93.4(2) . . ?
O8 Li5 O7 79.3(3) 2 2 ?
O8 Li5 O7 91.7(4) . 2 ?
O9 Li5 O7 93.4(2) 2 2 ?
O9 Li5 O7 167.1(4) . 2 ?
O7 Li5 O7 96.1(6) . 2 ?
C80 O6 C78 114.3(9) . . ?
C80 O6 Li4 131.9(7) . . ?
C78 O6 Li4 113.0(7) . . ?
C45 N6 C38 117.4(6) . . ?
C45 N6 Li1 121.1(6) . . ?
C38 N6 Li1 121.5(6) . . ?
C1 C6 C5 123.0(9) . . ?
C81 O7 C83 116.6(9) . . ?
C81 O7 Li5 110.3(7) . . ?
C83 O7 Li5 130.2(6) . . ?
C60 N7 C46 118.7(7) . . ?
C60 N7 Li3 122.5(7) . 2 ?
C46 N7 Li3 118.5(6) . 2 ?
C84 O8 C82 116.9(8) . . ?
C84 O8 Li5 132.7(7) . . ?
C82 O8 Li5 110.2(6) . . ?
C60 N8 C53 119.7(7) . . ?
C60 N8 Li3 122.5(6) . . ?
C53 N8 Li3 117.4(7) . . ?
C13 C8 N2 119.0(8) . . ?
C13 C8 C9 115.0(8) . . ?
N2 C8 C9 126.0(8) . . ?
C85 O9 C86 112.7(7) . . ?
C85 O9 Li5 111.2(5) . . ?
C86 O9 Li5 129.4(7) . . ?
C68 N9 C61 118.6(6) . . ?
C68 N9 Li3 121.7(7) . . ?
C61 N9 Li3 119.4(6) . . ?
C10 C9 C8 121.8(8) . . ?
C11 C10 C9 121.3(9) . . ?
C12 C11 C10 117.1(9) . . ?
C12 C11 C14 121.4(11) . . ?
C10 C11 C14 121.4(11) . . ?
C11 C12 C13 121.9(9) . . ?
C8 C13 C12 122.7(8) . . ?
N2 C15 N1 122.6(8) . . ?
C17 C16 C21 115.6(9) . . ?
C17 C16 N3 125.5(9) . . ?
C21 C16 N3 118.8(9) . . ?
C16 C17 C18 121.8(9) . . ?
C19 C18 C17 121.7(11) . . ?
C18 C19 C20 115.4(12) . . ?
C18 C19 C22 119.0(14) . . ?
C20 C19 C22 125.6(14) . . ?
C21 C20 C19 123.7(12) . . ?
C20 C21 C16 121.5(10) . . ?
C28 C23 N4 117.5(8) . . ?
C28 C23 C24 115.4(8) . . ?
N4 C23 C24 126.9(8) . . ?
C23 C24 C25 121.1(8) . . ?
C26 C25 C24 122.4(8) . . ?
C25 C26 C27 117.1(9) . . ?
C25 C26 C29 122.7(10) . . ?
C27 C26 C29 120.2(11) . . ?
C28 C27 C26 120.9(9) . . ?
C27 C28 C23 122.9(8) . . ?
N4 C30 N3 123.1(7) . . ?
C32 C31 C36 117.9(9) . . ?
C32 C31 N5 124.6(9) . . ?
C36 C31 N5 117.5(9) . . ?
C31 C32 C33 119.6(8) . . ?
C34 C33 C32 122.0(11) . . ?
C33 C34 C35 117.5(12) . . ?
C33 C34 C37 120.2(14) . . ?
C35 C34 C37 122.3(14) . . ?
C36 C35 C34 121.5(11) . . ?
C31 C36 C35 121.4(10) . . ?
C39 C38 N6 128.5(8) . . ?
C39 C38 C43 114.1(7) . . ?
N6 C38 C43 117.2(8) . . ?
C40 C39 C38 123.4(8) . . ?
C39 C40 C41 122.3(8) . . ?
C42 C41 C40 115.1(9) . . ?
C42 C41 C44 121.8(11) . . ?
C40 C41 C44 123.0(10) . . ?
C41 C42 C43 123.6(9) . . ?
C42 C43 C38 121.3(8) . . ?
N5 C45 N6 122.5(8) . . ?
C47 C46 C51 118.7(9) . . ?
C47 C46 N7 122.5(8) . . ?
C51 C46 N7 118.8(9) . . ?
C46 C47 C48 119.1(8) . . ?
C49 C48 C47 121.8(9) . . ?
C48 C49 C50 119.4(10) . . ?
C48 C49 C52 123.1(11) . . ?
C50 C49 C52 117.5(11) . . ?
C49 C50 C51 120.4(10) . . ?
C46 C51 C50 120.5(9) . . ?
C54 C53 C58 116.2(9) . . ?
C54 C53 N8 125.4(9) . . ?
C58 C53 N8 118.4(9) . . ?
C53 C54 C55 122.4(8) . . ?
C56 C55 C54 121.1(9) . . ?
C55 C56 C57 116.9(9) . . ?
C55 C56 C59 122.4(11) . . ?
C57 C56 C59 120.7(12) . . ?
C56 C57 C58 122.5(10) . . ?
C53 C58 C57 120.9(9) . . ?
N7 C60 N8 122.8(8) . . ?
C66 C61 C62 115.3(8) . . ?
C66 C61 N9 125.8(9) . . ?
C62 C61 N9 118.8(9) . . ?
C63 C62 C61 122.0(9) . . ?
C62 C63 C64 122.3(10) . . ?
C65 C64 C63 116.4(10) . . ?
C65 C64 C67 123.3(11) . . ?
C63 C64 C67 120.2(12) . . ?
C64 C65 C66 122.8(9) . . ?
C61 C66 C65 121.1(8) . . ?
N9 C68 N9 123.6(10) 2 . ?
O1 C69 C70 111.8(9) . . ?
O2 C70 C69 110.4(10) . . ?
C74 C73 O3 116.9(10) . . ?
O4 C74 C73 118.6(11) . . ?
O5 C77 C78 118.3(12) . . ?
O6 C78 C77 117.7(11) . . ?
O7 C81 C82 123.2(13) . . ?
C81 C82 O8 116.8(10) . . ?
O9 C85 C85 111.0(7) . 2 ?

loop_
_geom_bond_atom_site_label_1
_geom_bond_atom_site_label_2
_geom_bond_distance
_geom_bond_site_symmetry_2
_geom_bond_publ_flag
O1 C69 1.381(10) . ?
O1 C71 1.386(10) . ?
O1 Li4 2.140(12) . ?
N1 C15 1.338(8) . ?
N1 C1 1.399(8) . ?
N1 Li2 2.002(11) . ?
C1 C6 1.350(9) . ?
C1 C2 1.412(10) . ?
Li1 N2 1.973(11) . ?
Li1 N4 1.996(11) . ?
Li1 N6 2.027(11) . ?
Li1 Li2 2.567(15) . ?
O2 C70 1.364(11) . ?
O2 C72 1.411(10) . ?
O2 Li4 2.111(11) . ?
N2 C15 1.303(8) . ?
N2 C8 1.414(8) . ?
C2 C3 1.364(11) . ?
Li2 N5 1.982(12) . ?
Li2 N3 2.012(12) . ?
O3 C75 1.345(9) . ?
O3 C73 1.418(12) . ?
O3 Li4 2.079(11) . ?
N3 C30 1.319(8) . ?
N3 C16 1.417(8) . ?
C3 C4 1.350(12) . ?
Li3 N7 1.962(11) 2 ?
Li3 N9 1.995(11) . ?
Li3 N8 2.023(11) . ?
Li3 Li3 2.60(2) 2 ?
O4 C74 1.330(12) . ?
O4 C76 1.366(9) . ?
O4 Li4 2.187(12) . ?
N4 C30 1.310(7) . ?
N4 C23 1.392(8) . ?
C4 C5 1.390(12) . ?
C4 C7 1.514(13) . ?
Li4 O6 2.050(11) . ?
Li4 O5 2.209(11) . ?
O5 C77 1.318(13) . ?
O5 C79 1.387(9) . ?
N5 C45 1.322(8) . ?
N5 C31 1.431(9) . ?
C5 C6 1.374(11) . ?
Li5 O8 2.063(5) 2 ?
Li5 O8 2.063(5) . ?
Li5 O9 2.127(11) 2 ?
Li5 O9 2.127(11) . ?
Li5 O7 2.219(10) . ?
Li5 O7 2.219(10) 2 ?
O6 C80 1.340(9) . ?
O6 C78 1.401(12) . ?
N6 C45 1.332(8) . ?
N6 C38 1.401(8) . ?
O7 C81 1.256(11) . ?
O7 C83 1.375(9) . ?
N7 C60 1.318(8) . ?
N7 C46 1.428(8) . ?
N7 Li3 1.962(11) 2 ?
O8 C84 1.310(8) . ?
O8 C82 1.483(12) . ?
N8 C60 1.332(8) . ?
N8 C53 1.418(8) . ?
C8 C13 1.364(9) . ?
C8 C9 1.416(9) . ?
O9 C85 1.379(9) . ?
O9 C86 1.396(10) . ?
N9 C68 1.333(6) . ?
N9 C61 1.403(8) . ?
C9 C10 1.392(9) . ?
C10 C11 1.371(10) . ?
C11 C12 1.367(10) . ?
C11 C14 1.500(11) . ?
C12 C13 1.392(9) . ?
C16 C17 1.373(10) . ?
C16 C21 1.380(10) . ?
C17 C18 1.407(10) . ?
C18 C19 1.359(12) . ?
C19 C20 1.368(13) . ?
C19 C22 1.500(13) . ?
C20 C21 1.366(11) . ?
C23 C28 1.381(9) . ?
C23 C24 1.393(9) . ?
C24 C25 1.396(9) . ?
C25 C26 1.348(10) . ?
C26 C27 1.388(10) . ?
C26 C29 1.527(10) . ?
C27 C28 1.375(9) . ?
C31 C32 1.371(9) . ?
C31 C36 1.375(10) . ?
C32 C33 1.424(11) . ?
C33 C34 1.341(11) . ?
C34 C35 1.380(13) . ?
C34 C37 1.508(13) . ?
C35 C36 1.378(11) . ?
C38 C39 1.367(8) . ?
C38 C43 1.427(9) . ?
C39 C40 1.365(9) . ?
C40 C41 1.395(10) . ?
C41 C42 1.352(10) . ?
C41 C44 1.487(10) . ?
C42 C43 1.373(9) . ?
C46 C47 1.366(9) . ?
C46 C51 1.369(9) . ?
C47 C48 1.406(10) . ?
C48 C49 1.339(10) . ?
C49 C50 1.342(11) . ?
C49 C52 1.522(11) . ?
C50 C51 1.402(11) . ?
C53 C54 1.371(9) . ?
C53 C58 1.379(10) . ?
C54 C55 1.386(9) . ?
C55 C56 1.360(10) . ?
C56 C57 1.368(11) . ?
C56 C59 1.527(11) . ?
C57 C58 1.379(10) . ?
C61 C66 1.391(9) . ?
C61 C62 1.396(9) . ?
C62 C63 1.361(10) . ?
C63 C64 1.384(11) . ?
C64 C65 1.337(10) . ?
C64 C67 1.500(11) . ?
C65 C66 1.396(10) . ?
C68 N9 1.333(6) 2 ?
C69 C70 1.513(13) . ?
C73 C74 1.414(14) . ?
C77 C78 1.413(14) . ?
C81 C82 1.363(13) . ?
C85 C85 1.504(19) 2 ?
